data_4309887
loop_
_publ_author_name
'Claudio Pettinari'
'Riccardo Pettinari'
'Mauro Fianchini'
'Fabio Marchetti'
'Brian W. Skelton'
'Allan H. White'

_publ_contact_author_address
;
   Department of Chemistry
   University of Western Australia
   35 Stirling Highway
   Crawley
   Western Australia 6009
   Australia
;
_publ_contact_author_email bws@crystal.uwa.edu.au
_publ_contact_author_fax (+61)_08_9380_1118
_publ_contact_author_name 'Skelton, B. W.'
_publ_contact_author_phone (+61)_08-9380_3481
_publ_section_title
;
Syntheses, Structures, and Reactivity of New
Pentamethylcyclopentadienyl-Rhodium(III) and -iridium(III)
4-Acyl-5-Pyrazolonate Complexes
;
_journal_name_full 'Inorganic Chemistry'
_journal_page_first 7933
_journal_page_last 7942
_journal_paper_doi 10.1021/ic050985r
_journal_volume 44
_journal_year 2005
_chemical_formula_sum 'C28 H30 Cl Ir N2 O2'
_chemical_formula_weight 654.23
_space_group_IT_number 14
_symmetry_cell_setting monoclinic
_symmetry_space_group_name_Hall '-P 2ybc'
_symmetry_space_group_name_H-M 'P 1 21/c 1'
_cell_angle_alpha 90.00000
_cell_angle_beta 101.893(2)
_cell_angle_gamma 90.00000
_cell_formula_units_Z 4
_cell_length_a 7.5905(7)
_cell_length_b 21.337(2)
_cell_length_c 15.560(2)
_cell_measurement_reflns_used 9371
_cell_measurement_temperature 150(2)
_cell_measurement_theta_max 37.39
_cell_measurement_theta_min 2.34
_cell_volume 2466.0(5)
_computing_cell_refinement 'Siemens SAINT (Siemens, 1995)'
_computing_data_collection 'Siemens SMART (Siemens, 1995)'
_computing_data_reduction 'xtal ADDREF SORTRF'
_computing_molecular_graphics xtal
_computing_publication_material 'xtal BONDLA CIFIO'
_computing_structure_refinement 'xtal CRYLSQ'
_computing_structure_solution xtal
_diffrn_ambient_temperature 150(2)
_diffrn_measured_fraction_theta_full 1.00
_diffrn_measured_fraction_theta_max 1.0
_diffrn_measurement_device_type
;
Bruker SMART CCD diffractometer
;
_diffrn_measurement_method '\w scans'
_diffrn_radiation_detector 'CCD area detector'
_diffrn_radiation_monochromator graphite
_diffrn_radiation_source 'sealed tube'
_diffrn_radiation_type 'Mo K\a'
_diffrn_radiation_wavelength .71073
_diffrn_reflns_av_R_equivalents .048
_diffrn_reflns_av_sigmaI/netI .066
_diffrn_reflns_limit_h_max 12
_diffrn_reflns_limit_h_min -12
_diffrn_reflns_limit_k_max 36
_diffrn_reflns_limit_k_min -36
_diffrn_reflns_limit_l_max 26
_diffrn_reflns_limit_l_min -26
_diffrn_reflns_number 51205
_diffrn_reflns_theta_full 37.5
_diffrn_reflns_theta_max 37.5
_diffrn_reflns_theta_min 1.64
_diffrn_standards_decay_% 0
_exptl_absorpt_coefficient_mu 5.551
_exptl_absorpt_correction_T_max 1
_exptl_absorpt_correction_T_min .65
_exptl_absorpt_correction_type multi-scan
_exptl_absorpt_process_details
;
 SADABS; Sheldrick, 1996
;
_exptl_crystal_colour golden
_exptl_crystal_density_diffrn 1.762
_exptl_crystal_description bar
_exptl_crystal_F_000 1288
_exptl_crystal_size_max .18
_exptl_crystal_size_mid .1
_exptl_crystal_size_min .08
_refine_diff_density_max 3.525
_refine_diff_density_min -1.938
_refine_ls_extinction_method none
_refine_ls_goodness_of_fit_all 1.068
_refine_ls_goodness_of_fit_ref 1.132
_refine_ls_hydrogen_treatment noref
_refine_ls_matrix_type full
_refine_ls_number_constraints 0
_refine_ls_number_parameters 307
_refine_ls_number_reflns 9804
_refine_ls_number_restraints 0
_refine_ls_R_factor_all .058
_refine_ls_R_factor_gt .037
_refine_ls_shift/su_max .005
_refine_ls_shift/su_mean .0003
_refine_ls_structure_factor_coef F
_refine_ls_weighting_scheme calc
_refine_ls_wR_factor_all .052
_refine_ls_wR_factor_ref .049
_reflns_d_resolution_high .583
_reflns_d_resolution_low 12.363
_reflns_Friedel_coverage 0
_reflns_limit_h_max 12
_reflns_limit_h_min 0
_reflns_limit_k_max 36
_reflns_limit_k_min 0
_reflns_limit_l_max 26
_reflns_limit_l_min -26
_reflns_number_gt 9804
_reflns_number_total 12742
_reflns_threshold_expression 'F    > 4.00 sig(F   )'
_cod_data_source_file ic050985rsi20050616_065955_5.cif
_cod_data_source_block cpirql
_cod_original_sg_symbol_Hall -p_2ybc
_cod_original_formula_sum 'C28 H30 Cl1 Ir1 N2 O2'
_cod_database_code 4309887

loop_
_symmetry_equiv_pos_as_xyz
+x,+y,+z
-x,1/2+y,1/2-z
-x,-y,-z
+x,1/2-y,1/2+z

loop_
_atom_site_label
_atom_site_fract_x
_atom_site_fract_y
_atom_site_fract_z
_atom_site_U_iso_or_equiv
_atom_site_adp_type
_atom_site_calc_flag
_atom_site_calc_attached_atom
_atom_site_occupancy
_atom_site_disorder_assembly
_atom_site_disorder_group
Ir .401915(16) .262203(6) .372481(8) .01368(5) Uani ? ? 1.00000 ? ?
Cl .15867(13) .23299(4) .25412(6) .0232(4) Uani ? ? 1.00000 ? ?
N1 .4503(4) .40892(14) .1899(2) .0164(11) Uani ? ? 1.00000 ? ?
C11 .5986(4) .40348(16) .1472(2) .0155(12) Uani ? ? 1.00000 ? ?
C12 .7252(5) .35572(18) .1678(2) .0199(14) Uani ? ? 1.00000 ? ?
C13 .8677(5) .35277(19) .1235(2) .0220(14) Uani ? ? 1.00000 ? ?
C14 .8823(5) .39638(19) .0593(3) .0220(15) Uani ? ? 1.00000 ? ?
C15 .7566(5) .44389(19) .0399(2) .0229(15) Uani ? ? 1.00000 ? ?
C16 .6154(5) .44804(17) .0839(2) .0186(13) Uani ? ? 1.00000 ? ?
N2 .3354(4) .46056(15) .1701(2) .0194(12) Uani ? ? 1.00000 ? ?
C3 .2234(5) .45789(16) .2238(2) .0171(12) Uani ? ? 1.00000 ? ?
C31 .0823(5) .50770(18) .2166(3) .0229(15) Uani ? ? 1.00000 ? ?
C4 .2573(4) .40412(15) .2808(2) .0148(11) Uani ? ? 1.00000 ? ?
C41 .1873(5) .38563(16) .3541(2) .0167(12) Uani ? ? 1.00000 ? ?
O41 .2259(4) .33446(12) .39424(17) .0198(10) Uani ? ? 1.00000 ? ?
C42 .0651(5) .42716(17) .3945(2) .0194(13) Uani ? ? 1.00000 ? ?
C421 .1552(4) .44361(17) .4878(2) .0183(13) Uani ? ? 1.00000 ? ?
C422 .1333(5) .40606(19) .5576(3) .0235(15) Uani ? ? 1.00000 ? ?
C423 .2199(6) .4205(2) .6427(3) .032(2) Uani ? ? 1.00000 ? ?
C424 .3310(6) .4734(3) .6581(3) .037(2) Uani ? ? 1.00000 ? ?
C425 .3515(6) .5103(2) .5895(4) .038(2) Uani ? ? 1.00000 ? ?
C426 .2647(5) .4963(2) .5043(3) .0268(17) Uani ? ? 1.00000 ? ?
C5 .4034(4) .37308(15) .2542(2) .0150(12) Uani ? ? 1.00000 ? ?
O5 .4873(3) .32300(12) .28249(17) .0190(10) Uani ? ? 1.00000 ? ?
C01 .4202(5) .17292(16) .4357(2) .0190(13) Uani ? ? 1.00000 ? ?
C011 .2815(6) .12251(19) .4170(3) .0293(17) Uani ? ? 1.00000 ? ?
C02 .5698(5) .18165(16) .3910(2) .0176(12) Uani ? ? 1.00000 ? ?
C021 .6156(6) .1398(2) .3221(3) .032(2) Uani ? ? 1.00000 ? ?
C03 .6713(5) .23488(17) .4308(2) .0200(13) Uani ? ? 1.00000 ? ?
C031 .8363(6) .2604(2) .4056(3) .0314(19) Uani ? ? 1.00000 ? ?
C04 .5846(5) .26019(18) .4967(2) .0204(13) Uani ? ? 1.00000 ? ?
C041 .6475(7) .3145(2) .5563(3) .037(2) Uani ? ? 1.00000 ? ?
C05 .4303(5) .22119(18) .5001(2) .0190(13) Uani ? ? 1.00000 ? ?
C051 .3049(6) .2306(2) .5616(3) .0296(19) Uani ? ? 1.00000 ? ?
H12 .71447 .32537 .21160 .02500 Uiso ? ? 1.00000 ? ?
H13 .95665 .32065 .13805 .02800 Uiso ? ? 1.00000 ? ?
H14 .97819 .39368 .02820 .02800 Uiso ? ? 1.00000 ? ?
H15 .76655 .47370 -.00414 .02900 Uiso ? ? 1.00000 ? ?
H16 .53008 .48130 .07096 .02400 Uiso ? ? 1.00000 ? ?
H42a -.04532 .40561 .39445 .02400 Uiso ? ? 1.00000 ? ?
H42b .03918 .46451 .36064 .02400 Uiso ? ? 1.00000 ? ?
H422 .05742 .36984 .54703 .02900 Uiso ? ? 1.00000 ? ?
H423 .20442 .39470 .69099 .04100 Uiso ? ? 1.00000 ? ?
H424 .39182 .48287 .71711 .04600 Uiso ? ? 1.00000 ? ?
H425 .42724 .54654 .60093 .04700 Uiso ? ? 1.00000 ? ?
H426 .28091 .52258 .45684 .03400 Uiso ? ? 1.00000 ? ?
H31a -.03358 .48916 .20710 .03500 Uiso ? ? 1.00000 ? ?
H31b .08917 .53510 .16904 .03500 Uiso ? ? 1.00000 ? ?
H31c .10105 .53164 .26966 .03500 Uiso ? ? 1.00000 ? ?
H011a .29997 .09611 .36981 .04500 Uiso ? ? 1.00000 ? ?
H011b .16258 .13913 .40245 .04500 Uiso ? ? 1.00000 ? ?
H011c .29092 .09606 .46677 .04500 Uiso ? ? 1.00000 ? ?
H021a .65495 .10023 .34588 .04900 Uiso ? ? 1.00000 ? ?
H021b .70945 .15838 .29745 .04900 Uiso ? ? 1.00000 ? ?
H021c .51289 .13446 .27566 .04900 Uiso ? ? 1.00000 ? ?
H031a .80411 .29420 .36512 .04900 Uiso ? ? 1.00000 ? ?
H031b .89444 .22874 .37916 .04900 Uiso ? ? 1.00000 ? ?
H031c .91617 .27592 .45645 .04900 Uiso ? ? 1.00000 ? ?
H041a .70002 .30118 .61445 .05500 Uiso ? ? 1.00000 ? ?
H041b .55235 .34315 .55887 .05500 Uiso ? ? 1.00000 ? ?
H041c .73502 .33775 .53380 .05500 Uiso ? ? 1.00000 ? ?
H051a .35430 .21355 .61785 .04600 Uiso ? ? 1.00000 ? ?
H051b .19148 .21116 .53912 .04600 Uiso ? ? 1.00000 ? ?
H051c .28338 .27408 .56746 .04600 Uiso ? ? 1.00000 ? ?

loop_
_atom_site_aniso_label
_atom_site_aniso_U_11
_atom_site_aniso_U_22
_atom_site_aniso_U_33
_atom_site_aniso_U_12
_atom_site_aniso_U_13
_atom_site_aniso_U_23
Ir .01549(6) .01324(5) .01324(5) .00250(4) .00514(4) .00331(4)
Cl .0226(4) .0275(4) .0181(4) .0015(3) .0010(3) .0030(3)
N1 .0151(12) .0160(12) .0193(13) .0024(9) .0066(10) .0044(10)
C11 .0147(13) .0170(13) .0154(13) .0001(10) .0043(11) .0011(10)
C12 .0190(14) .0215(15) .0204(15) .0037(12) .0067(12) .0055(12)
C13 .0200(15) .0251(16) .0220(16) .0050(13) .0068(12) .0039(13)
C14 .0197(15) .0258(17) .0221(16) .0001(13) .0083(13) .0013(13)
C15 .0254(17) .0248(17) .0206(16) -.0004(14) .0096(13) .0063(13)
C16 .0200(14) .0185(14) .0185(14) .0017(12) .0066(12) .0049(12)
N2 .0179(13) .0187(13) .0223(14) .0025(10) .0057(11) .0060(11)
C3 .0173(13) .0139(13) .0196(14) .0012(10) .0029(11) .0023(11)
C31 .0219(16) .0183(15) .0296(18) .0079(12) .0082(14) .0083(13)
C4 .0152(13) .0148(12) .0144(13) .0011(10) .0032(10) .0009(10)
C41 .0179(14) .0178(14) .0142(13) .0021(11) .0029(11) -.0002(11)
O41 .0255(12) .0164(11) .0205(12) .0073(9) .0117(10) .0056(9)
C42 .0193(14) .0205(15) .0188(15) .0067(12) .0053(12) .0025(12)
C421 .0158(13) .0191(14) .0210(15) .0051(11) .0059(11) -.0015(12)
C422 .0266(17) .0228(16) .0215(16) .0022(14) .0063(14) -.0005(13)
C423 .036(2) .038(2) .0221(18) .0111(18) .0028(16) -.0019(16)
C424 .027(2) .046(3) .033(2) .0089(19) -.0038(17) -.016(2)
C425 .0228(19) .036(2) .053(3) -.0057(17) .0055(19) -.022(2)
C426 .0204(16) .0246(17) .038(2) .0000(14) .0118(15) -.0031(16)
C5 .0160(13) .0152(13) .0138(13) -.0001(10) .0033(10) .0016(10)
O5 .0201(11) .0186(11) .0206(11) .0043(9) .0097(9) .0069(9)
C01 .0180(14) .0151(13) .0229(16) .0008(11) .0024(12) .0047(11)
C011 .0293(19) .0161(15) .040(2) -.0047(14) .0018(17) .0085(15)
C02 .0190(14) .0162(13) .0171(14) .0077(11) .0028(11) .0030(11)
C021 .040(2) .029(2) .027(2) .0152(18) .0092(17) -.0033(16)
C03 .0182(14) .0220(16) .0200(15) .0029(12) .0047(11) .0060(13)
C031 .0178(16) .033(2) .044(2) -.0005(15) .0068(15) .015(2)
C04 .0231(15) .0209(15) .0166(14) .0011(13) .0024(11) .0025(12)
C041 .047(3) .032(2) .028(2) -.005(2) .0016(19) -.0039(18)
C05 .0190(14) .0225(15) .0162(14) .0029(12) .0054(11) .0044(12)
C051 .034(2) .038(2) .0209(17) .0118(17) .0146(15) .0109(15)

loop_
_atom_type_symbol
_atom_type_description
_atom_type_oxidation_number
_atom_type_number_in_cell
_atom_type_scat_dispersion_real
_atom_type_scat_dispersion_imag
_atom_type_scat_source
C ? 0 112 .002 .002 'Int Tables Vol IV Tables 2.2B and 2.3.1'
H ? 0 120 0 0 'Int Tables Vol IV Tables 2.2B and 2.3.1'
Cl ? 0 4 .132 .159 'Int Tables Vol IV Tables 2.2B and 2.3.1'
Ir ? 0 4 -2.066 7.99 'Int Tables Vol IV Tables 2.2B and 2.3.1'
N ? 0 8 .004 .003 'Int Tables Vol IV Tables 2.2B and 2.3.1'
O ? 0 8 .008 .006 'Int Tables Vol IV Tables 2.2B and 2.3.1'

loop_
_diffrn_attenuator_code
_diffrn_attenuator_scale
? ?

loop_
_geom_angle_atom_site_label_1
_geom_angle_atom_site_label_2
_geom_angle_atom_site_label_3
_geom_angle_site_symmetry_1
_geom_angle_site_symmetry_2
_geom_angle_site_symmetry_3
_geom_angle
_geom_angle_publ_flag
Cl Ir O41 . . . 84.31(7) ?
Cl Ir O5 . . . 86.76(7) ?
Cl Ir C01 . . . 95.06(9) ?
Cl Ir C02 . . . 103.79(9) ?
Cl Ir C03 . . . 140.30(10) ?
Cl Ir C04 . . . 160.20(11) ?
Cl Ir C05 . . . 121.27(10) ?
O41 Ir O5 . . . 87.05(11) ?
O41 Ir C01 . . . 124.09(13) ?
O41 Ir C02 . . . 161.92(12) ?
O41 Ir C03 . . . 135.36(12) ?
O41 Ir C04 . . . 100.60(13) ?
O41 Ir C05 . . . 95.50(13) ?
O5 Ir C01 . . . 148.85(13) ?
O5 Ir C02 . . . 109.27(13) ?
O5 Ir C03 . . . 92.94(13) ?
O5 Ir C04 . . . 112.51(13) ?
O5 Ir C05 . . . 151.97(11) ?
C01 Ir C02 . . . 40.12(14) ?
C01 Ir C03 . . . 66.17(14) ?
C01 Ir C04 . . . 66.20(14) ?
C01 Ir C05 . . . 39.03(14) ?
C02 Ir C03 . . . 39.44(13) ?
C02 Ir C04 . . . 66.50(14) ?
C02 Ir C05 . . . 66.44(14) ?
C03 Ir C04 . . . 39.20(15) ?
C03 Ir C05 . . . 65.83(15) ?
C04 Ir C05 . . . 39.56(14) ?
C11 N1 N2 . . . 118.6(3) ?
C11 N1 C5 . . . 130.3(3) ?
N2 N1 C5 . . . 111.0(3) ?
N1 C11 C12 . . . 121.8(3) ?
N1 C11 C16 . . . 118.1(3) ?
C12 C11 C16 . . . 120.2(3) ?
C11 C12 C13 . . . 119.1(3) ?
C11 C12 H12 . . . 120.3 ?
C13 C12 H12 . . . 120.6 ?
C12 C13 C14 . . . 120.6(3) ?
C12 C13 H13 . . . 119.7 ?
C14 C13 H13 . . . 119.7 ?
C13 C14 C15 . . . 119.7(4) ?
C13 C14 H14 . . . 120.5 ?
C15 C14 H14 . . . 119.8 ?
C14 C15 C16 . . . 120.5(4) ?
C14 C15 H15 . . . 119.7 ?
C16 C15 H15 . . . 119.9 ?
C11 C16 C15 . . . 119.8(3) ?
C11 C16 H16 . . . 120.0 ?
C15 C16 H16 . . . 120.2 ?
N1 N2 C3 . . . 106.4(3) ?
N2 C3 C31 . . . 118.0(3) ?
N2 C3 C4 . . . 111.7(3) ?
C31 C3 C4 . . . 130.3(3) ?
C3 C31 H31a . . . 110.0 ?
C3 C31 H31b . . . 110.0 ?
C3 C31 H31c . . . 109.7 ?
H31a C31 H31b . . . 109.5 ?
H31a C31 H31c . . . 108.9 ?
H31b C31 H31c . . . 108.7 ?
C3 C4 C41 . . . 132.2(3) ?
C3 C4 C5 . . . 104.1(3) ?
C41 C4 C5 . . . 123.4(3) ?
C4 C41 O41 . . . 123.6(3) ?
C4 C41 C42 . . . 122.6(3) ?
O41 C41 C42 . . . 113.7(3) ?
Ir O41 C41 . . . 130.0(3) ?
C41 C42 C421 . . . 109.9(3) ?
C41 C42 H42a . . . 109.3 ?
C41 C42 H42b . . . 109.5 ?
C421 C42 H42a . . . 109.6 ?
C421 C42 H42b . . . 109.8 ?
H42a C42 H42b . . . 108.7 ?
C42 C421 C422 . . . 120.9(3) ?
C42 C421 C426 . . . 120.0(3) ?
C422 C421 C426 . . . 119.1(3) ?
C421 C422 C423 . . . 120.6(4) ?
C421 C422 H422 . . . 119.8 ?
C423 C422 H422 . . . 119.6 ?
C422 C423 C424 . . . 119.5(4) ?
C422 C423 H423 . . . 120.7 ?
C424 C423 H423 . . . 119.8 ?
C423 C424 C425 . . . 119.7(4) ?
C423 C424 H424 . . . 119.2 ?
C425 C424 H424 . . . 121.1 ?
C424 C425 C426 . . . 121.0(4) ?
C424 C425 H425 . . . 118.8 ?
C426 C425 H425 . . . 120.1 ?
C421 C426 C425 . . . 120.0(4) ?
C421 C426 H426 . . . 120.0 ?
C425 C426 H426 . . . 120.0 ?
N1 C5 C4 . . . 106.8(3) ?
N1 C5 O5 . . . 122.4(3) ?
C4 C5 O5 . . . 130.8(3) ?
Ir O5 C5 . . . 123.0(2) ?
Ir C01 C011 . . . 125.3(2) ?
Ir C01 C02 . . . 69.5(2) ?
Ir C01 C05 . . . 70.6(2) ?
C011 C01 C02 . . . 125.9(3) ?
C011 C01 C05 . . . 126.2(4) ?
C02 C01 C05 . . . 107.9(3) ?
C01 C011 H011a . . . 111.4 ?
C01 C011 H011b . . . 112.0 ?
C01 C011 H011c . . . 109.8 ?
H011a C011 H011b . . . 108.6 ?
H011a C011 H011c . . . 106.1 ?
H011b C011 H011c . . . 108.9 ?
Ir C02 C01 . . . 70.4(2) ?
Ir C02 C021 . . . 127.6(3) ?
Ir C02 C03 . . . 70.9(2) ?
C01 C02 C021 . . . 125.8(3) ?
C01 C02 C03 . . . 107.2(3) ?
C021 C02 C03 . . . 126.8(4) ?
C02 C021 H021a . . . 110.9 ?
C02 C021 H021b . . . 110.0 ?
C02 C021 H021c . . . 109.9 ?
H021a C021 H021b . . . 108.9 ?
H021a C021 H021c . . . 109.5 ?
H021b C021 H021c . . . 107.6 ?
Ir C03 C02 . . . 69.68(19) ?
Ir C03 C031 . . . 124.8(3) ?
Ir C03 C04 . . . 70.2(2) ?
C02 C03 C031 . . . 125.5(4) ?
C02 C03 C04 . . . 108.7(3) ?
C031 C03 C04 . . . 125.8(4) ?
C03 C031 H031a . . . 109.5 ?
C03 C031 H031b . . . 110.2 ?
C03 C031 H031c . . . 109.6 ?
H031a C031 H031b . . . 109.3 ?
H031a C031 H031c . . . 108.6 ?
H031b C031 H031c . . . 109.6 ?
Ir C04 C03 . . . 70.6(2) ?
Ir C04 C041 . . . 127.5(3) ?
Ir C04 C05 . . . 70.4(2) ?
C03 C04 C041 . . . 126.8(4) ?
C03 C04 C05 . . . 107.7(3) ?
C041 C04 C05 . . . 125.4(4) ?
C04 C041 H041a . . . 112.0 ?
C04 C041 H041b . . . 112.0 ?
C04 C041 H041c . . . 109.5 ?
H041a C041 H041b . . . 108.8 ?
H041a C041 H041c . . . 108.5 ?
H041b C041 H041c . . . 105.9 ?
Ir C05 C01 . . . 70.3(2) ?
Ir C05 C04 . . . 70.0(2) ?
Ir C05 C051 . . . 125.6(3) ?
C01 C05 C04 . . . 108.4(3) ?
C01 C05 C051 . . . 126.6(3) ?
C04 C05 C051 . . . 124.9(3) ?
C05 C051 H051a . . . 110.8 ?
C05 C051 H051b . . . 110.6 ?
C05 C051 H051c . . . 109.8 ?
H051a C051 H051b . . . 108.9 ?
H051a C051 H051c . . . 109.1 ?
H051b C051 H051c . . . 107.5 ?

loop_
_geom_bond_atom_site_label_1
_geom_bond_atom_site_label_2
_geom_bond_site_symmetry_1
_geom_bond_site_symmetry_2
_geom_bond_distance
_geom_bond_publ_flag
Ir Cl . . 2.4058(9) ?
Ir O41 . . 2.113(3) ?
Ir O5 . . 2.107(3) ?
Ir C01 . . 2.135(4) ?
Ir C02 . . 2.124(3) ?
Ir C03 . . 2.140(3) ?
Ir C04 . . 2.134(3) ?
Ir C05 . . 2.139(4) ?
N1 C11 . . 1.425(5) ?
N1 N2 . . 1.400(4) ?
N1 C5 . . 1.364(5) ?
C11 C12 . . 1.392(5) ?
C11 C16 . . 1.393(5) ?
C12 C13 . . 1.399(6) ?
C12 H12 . . .956 ?
C13 C14 . . 1.386(6) ?
C13 H13 . . .956 ?
C14 C15 . . 1.382(5) ?
C14 H14 . . .955 ?
C15 C16 . . 1.388(6) ?
C15 H15 . . .949 ?
C16 H16 . . .954 ?
N2 C3 . . 1.311(5) ?
C3 C31 . . 1.496(5) ?
C3 C4 . . 1.440(5) ?
C31 H31a . . .948 ?
C31 H31b . . .952 ?
C31 H31c . . .957 ?
C4 C41 . . 1.411(5) ?
C4 C5 . . 1.424(5) ?
C41 O41 . . 1.262(4) ?
C41 C42 . . 1.510(5) ?
C42 C421 . . 1.513(5) ?
C42 H42a . . .956 ?
C42 H42b . . .954 ?
C421 C422 . . 1.387(6) ?
C421 C426 . . 1.390(5) ?
C422 C423 . . 1.387(6) ?
C422 H422 . . .958 ?
C423 C424 . . 1.399(7) ?
C423 H423 . . .958 ?
C424 C425 . . 1.363(8) ?
C424 H424 . . .960 ?
C425 C426 . . 1.385(7) ?
C425 H425 . . .957 ?
C426 H426 . . .956 ?
C5 O5 . . 1.275(4) ?
C01 C011 . . 1.491(5) ?
C01 C02 . . 1.461(5) ?
C01 C05 . . 1.428(5) ?
C011 H011a . . .958 ?
C011 H011b . . .953 ?
C011 H011c . . .949 ?
C02 C021 . . 1.490(6) ?
C02 C03 . . 1.439(5) ?
C021 H021a . . .945 ?
C021 H021b . . .962 ?
C021 H021c . . .955 ?
C03 C031 . . 1.490(6) ?
C03 C04 . . 1.433(6) ?
C031 H031a . . .955 ?
C031 H031b . . .947 ?
C031 H031c . . .951 ?
C04 C041 . . 1.500(6) ?
C04 C05 . . 1.446(5) ?
C041 H041a . . .954 ?
C041 H041b . . .953 ?
C041 H041c . . .952 ?
C05 C051 . . 1.496(6) ?
C051 H051a . . .951 ?
C051 H051b . . .955 ?
C051 H051c . . .949 ?

loop_
_geom_hbond_atom_site_label_D
_geom_hbond_atom_site_label_H
_geom_hbond_atom_site_label_A
_geom_hbond_site_symmetry_D
_geom_hbond_site_symmetry_H
_geom_hbond_site_symmetry_A
_geom_hbond_distance_DH
_geom_hbond_distance_HA
_geom_hbond_distance_DA
_geom_hbond_angle_DHA
_geom_hbond_publ_flag
? ? ? ? ? ? ? ? ? ? ?

loop_
_geom_torsion_atom_site_label_1
_geom_torsion_atom_site_label_2
_geom_torsion_atom_site_label_3
_geom_torsion_atom_site_label_4
_geom_torsion_site_symmetry_1
_geom_torsion_site_symmetry_2
_geom_torsion_site_symmetry_3
_geom_torsion_site_symmetry_4
_geom_torsion
_geom_torsion_publ_flag
? ? ? ? ? ? ? ? ? ?
